data_4317020
loop_
_publ_author_name
'Christopher J. Adams'
'Mukhtar A. Kurawa'
'A. Guy Orpen'

_publ_section_title
;
 Coordination Chemistry in the Solid State: Reactivity of Manganese and
 Cadmium Chlorides with Imidazole and Pyrazole and Their Hydrochlorides
;
_journal_name_full 'Inorganic Chemistry'
_journal_page_first 10475
_journal_page_last 10485
_journal_paper_doi 10.1021/ic101403j
_journal_volume 49
_journal_year 2010
_chemical_formula_sum 'C6 H18 Cd2 Cl6 N4 O4'
_chemical_formula_weight 647.74
_chemical_name_systematic
; 
 ? 
;
_space_group_IT_number 14
_symmetry_cell_setting monoclinic
_symmetry_space_group_name_Hall '-P 2ybc'
_symmetry_space_group_name_H-M 'P 1 21/c 1'
_atom_sites_solution_hydrogens geom
_atom_sites_solution_primary direct
_atom_sites_solution_secondary difmap
_audit_creation_method SHELXL-97
_cell_angle_alpha 90.00
_cell_angle_beta 95.505(7)
_cell_angle_gamma 90.00
_cell_formula_units_Z 4
_cell_length_a 7.5463(17)
_cell_length_b 21.385(5)
_cell_length_c 12.531(3)
_cell_measurement_reflns_used 15003
_cell_measurement_temperature 173(2)
_cell_measurement_theta_max 27.49
_cell_measurement_theta_min 2.56
_cell_volume 2012.9(8)
_computing_cell_refinement 'Bruker SMART'
_computing_data_collection 'Bruker SMART'
_computing_data_reduction 'Bruker SAINT'
_computing_molecular_graphics 'Bruker SHELXTL'
_computing_publication_material 'Bruker SHELXTL'
_computing_structure_refinement 'SHELXL-97 (Sheldrick, 1997)'
_computing_structure_solution 'SHELXS-97 (Sheldrick, 1990)'
_diffrn_ambient_temperature 173(2)
_diffrn_measured_fraction_theta_full 0.893
_diffrn_measured_fraction_theta_max 0.893
_diffrn_measurement_device_type 'CCD area detector'
_diffrn_measurement_method 'phi and omega scans'
_diffrn_radiation_monochromator graphite
_diffrn_radiation_source 'fine-focus sealed tube'
_diffrn_radiation_type MoK\a
_diffrn_radiation_wavelength 0.71073
_diffrn_reflns_av_R_equivalents 0.0188
_diffrn_reflns_av_sigmaI/netI 0.0345
_diffrn_reflns_limit_h_max 9
_diffrn_reflns_limit_h_min -9
_diffrn_reflns_limit_k_max 27
_diffrn_reflns_limit_k_min -17
_diffrn_reflns_limit_l_max 16
_diffrn_reflns_limit_l_min -9
_diffrn_reflns_number 6014
_diffrn_reflns_theta_full 27.49
_diffrn_reflns_theta_max 27.49
_diffrn_reflns_theta_min 1.89
_diffrn_standards_decay_% 0
_exptl_absorpt_coefficient_mu 2.924
_exptl_absorpt_correction_T_max 1
_exptl_absorpt_correction_T_min 0.797754
_exptl_absorpt_correction_type multi-scan
_exptl_absorpt_process_details sadabs
_exptl_crystal_colour colourless
_exptl_crystal_density_diffrn 2.137
_exptl_crystal_density_meas ?
_exptl_crystal_density_method 'not measured'
_exptl_crystal_description needle
_exptl_crystal_F_000 1248
_exptl_crystal_size_max 0.40
_exptl_crystal_size_mid 0.10
_exptl_crystal_size_min 0.10
_refine_diff_density_max 0.859
_refine_diff_density_min -0.777
_refine_diff_density_rms 0.130
_refine_ls_extinction_method none
_refine_ls_goodness_of_fit_ref 1.116
_refine_ls_hydrogen_treatment mixed
_refine_ls_matrix_type full
_refine_ls_number_parameters 232
_refine_ls_number_reflns 4125
_refine_ls_number_restraints 8
_refine_ls_restrained_S_all 1.116
_refine_ls_R_factor_all 0.0317
_refine_ls_R_factor_gt 0.0253
_refine_ls_shift/su_max 0.001
_refine_ls_shift/su_mean 0.000
_refine_ls_structure_factor_coef Fsqd
_refine_ls_weighting_details 'calc w=1/[\s^2^(Fo^2^)+(0.0421P)^2^+0.0691P] where P=(Fo^2^+2Fc^2^)/3'
_refine_ls_weighting_scheme calc
_refine_ls_wR_factor_gt 0.0646
_refine_ls_wR_factor_ref 0.0789
_reflns_number_gt 3626
_reflns_number_total 4125
_reflns_threshold_expression >2sigma(I)
_cod_data_source_file ic101403j_si_001_5.cif
_cod_data_source_block 12
_cod_depositor_comments
;
The following automatic conversions were performed:

'_symmetry_cell_setting' value 'Monoclinic' changed to 'monoclinic'
according to the built-in table from CIF Core dictionary named
'cif_core.dic' version 2.4.1 from 2010-06-29.

Automatic conversion script
Id: cif_fix_values 1646 2011-03-28 12:23:43Z adriana 

The following automatic conversions were performed:

'_exptl_crystal_density_meas' value 'notmeasured' was changed to '?'
- the value is perceived as not measured.

Automatic conversion script
Id: cif_fix_values 3008 2015-01-20 13:52:24Z robertas 
;
_cod_database_code 4317020

loop_
_symmetry_equiv_pos_as_xyz
'x, y, z'
'-x, y+1/2, -z+1/2'
'-x, -y, -z'
'x, -y-1/2, z-1/2'

loop_
_atom_site_label
_atom_site_type_symbol
_atom_site_fract_x
_atom_site_fract_y
_atom_site_fract_z
_atom_site_U_iso_or_equiv
_atom_site_adp_type
_atom_site_occupancy
_atom_site_symmetry_multiplicity
_atom_site_calc_flag
_atom_site_refinement_flags
_atom_site_disorder_assembly
_atom_site_disorder_group
Cd1 Cd 0.47456(3) 0.354114(11) 0.78396(2) 0.01924(9) Uani 1 1 d . . .
Cd2 Cd -0.02771(3) 0.364856(12) 0.76631(2) 0.02052(9) Uani 1 1 d . . .
Cl1 Cl 0.20705(11) 0.30791(4) 0.66059(7) 0.02377(19) Uani 1 1 d . . .
Cl2 Cl 0.23804(11) 0.42613(4) 0.86741(7) 0.02223(19) Uani 1 1 d . . .
Cl3 Cl 0.71471(11) 0.29212(4) 0.69202(7) 0.02371(19) Uani 1 1 d . . .
Cl4 Cl 0.45782(12) 0.26965(4) 0.92799(7) 0.0236(2) Uani 1 1 d . . .
Cl5 Cl 0.74282(11) 0.41589(4) 0.88556(7) 0.02192(19) Uani 1 1 d . . .
Cl6 Cl -0.10696(13) 0.43850(5) 0.60196(8) 0.0316(2) Uani 1 1 d . . .
N1 N 0.9986(7) 0.4314(3) 0.2337(4) 0.067(2) Uani 0.42(5) 1 d P A 1
H1C H 0.9959 0.4634 0.2777 0.080 Uiso 0.42(5) 1 calc PR A 1
N1' N 0.9494(6) 0.3701(3) 0.2532(4) 0.0548(18) Uani 0.58(5) 1 d P A 2
H1C' H 0.9076 0.3563 0.3120 0.066 Uiso 0.58(5) 1 calc PR A 2
N2 N 1.0345(5) 0.37328(17) 0.0990(3) 0.0349(8) Uani 1 1 d . A .
H2A H 1.0604 0.3609 0.0354 0.042 Uiso 1 1 calc R . .
N3 N 0.4851(4) 0.55377(15) 0.7747(3) 0.0292(8) Uani 1 1 d . . .
H3A H 0.4729 0.5154 0.7496 0.035 Uiso 1 1 calc R . .
N4 N 0.4863(5) 0.63238(15) 0.8799(3) 0.0316(8) Uani 1 1 d . . .
H4A H 0.4749 0.6553 0.9372 0.038 Uiso 1 1 calc R . .
C1 C 0.9494(6) 0.3701(3) 0.2532(4) 0.0548(18) Uani 0.42(5) 1 d P A 1
H1A H 0.9042 0.3552 0.3166 0.066 Uiso 0.42(5) 1 calc PR A 1
C1' C 0.9986(7) 0.4314(3) 0.2337(4) 0.067(2) Uani 0.58(5) 1 d P A 2
H1A' H 0.9957 0.4660 0.2812 0.080 Uiso 0.58(5) 1 calc PR A 2
C2 C 1.0502(6) 0.4319(2) 0.1360(4) 0.0450(12) Uani 1 1 d . . .
H2C H 1.0906 0.4672 0.0990 0.054 Uiso 1 1 calc R A 1
C3 C 0.9755(6) 0.3375(2) 0.1710(5) 0.0469(13) Uani 1 1 d . . .
H3B H 0.9549 0.2938 0.1637 0.056 Uiso 1 1 calc R A 1
C4 C 0.5428(6) 0.65365(18) 0.7872(3) 0.0330(10) Uani 1 1 d . . .
H4B H 0.5761 0.6953 0.7722 0.040 Uiso 1 1 calc R . .
C5 C 0.5426(5) 0.6039(2) 0.7198(3) 0.0323(9) Uani 1 1 d . . .
H5A H 0.5759 0.6040 0.6486 0.039 Uiso 1 1 calc R . .
C6 C 0.4508(5) 0.57201(19) 0.8713(3) 0.0316(9) Uani 1 1 d . . .
H6A H 0.4080 0.5463 0.9250 0.038 Uiso 1 1 calc R . .
O1 O 0.4982(3) 0.43833(12) 0.6611(2) 0.0231(5) Uani 1 1 d D . .
O2 O 0.0444(4) 0.29351(12) 0.9133(2) 0.0254(6) Uani 1 1 d D . .
O3 O 0.8226(4) 0.30783(13) 0.4344(2) 0.0298(6) Uani 1 1 d D . .
O4 O 0.7405(5) 0.5743(2) 0.5100(3) 0.0446(8) Uani 1 1 d D . .
H1 H 0.599(3) 0.4358(19) 0.638(3) 0.032(13) Uiso 1 1 d D . .
H2 H 0.428(5) 0.433(2) 0.605(3) 0.057(15) Uiso 1 1 d D . .
H3 H -0.012(7) 0.2610(17) 0.925(5) 0.08(2) Uiso 1 1 d D . .
H4 H 0.143(4) 0.276(3) 0.910(5) 0.09(2) Uiso 1 1 d D . .
H5 H 0.724(3) 0.293(2) 0.432(4) 0.051(15) Uiso 1 1 d D . .
H6 H 0.827(7) 0.329(2) 0.489(3) 0.070(18) Uiso 1 1 d D . .
H7 H 0.762(6) 0.6104(10) 0.501(4) 0.032(14) Uiso 1 1 d D . .
H8 H 0.842(4) 0.563(3) 0.499(5) 0.10(3) Uiso 1 1 d D . .

loop_
_atom_site_aniso_label
_atom_site_aniso_U_11
_atom_site_aniso_U_22
_atom_site_aniso_U_33
_atom_site_aniso_U_23
_atom_site_aniso_U_13
_atom_site_aniso_U_12
Cd1 0.01348(15) 0.02031(14) 0.02366(15) -0.00054(9) 0.00033(11) 0.00027(9)
Cd2 0.01395(15) 0.02294(14) 0.02442(15) -0.00133(9) 0.00058(11) -0.00024(9)
Cl1 0.0170(4) 0.0264(4) 0.0275(4) -0.0075(3) 0.0001(3) -0.0001(3)
Cl2 0.0163(4) 0.0199(4) 0.0303(5) -0.0041(3) 0.0015(4) 0.0000(3)
Cl3 0.0168(4) 0.0237(4) 0.0309(5) -0.0074(3) 0.0037(4) -0.0015(3)
Cl4 0.0240(5) 0.0217(4) 0.0250(4) 0.0017(3) 0.0013(4) 0.0017(3)
Cl5 0.0161(4) 0.0251(4) 0.0242(4) -0.0044(3) -0.0001(3) -0.0005(3)
Cl6 0.0250(5) 0.0343(5) 0.0362(5) 0.0129(4) 0.0061(4) 0.0050(4)
N1 0.069(3) 0.062(4) 0.061(3) -0.039(3) -0.036(3) 0.038(3)
N1' 0.034(3) 0.086(4) 0.046(3) 0.035(3) 0.014(2) 0.024(2)
N2 0.0288(19) 0.043(2) 0.0313(18) -0.0053(15) -0.0028(15) 0.0070(16)
N3 0.0283(18) 0.0214(16) 0.0370(19) -0.0061(13) -0.0018(15) 0.0023(13)
N4 0.0323(19) 0.0323(18) 0.0294(18) -0.0088(13) -0.0020(15) 0.0039(14)
C1 0.034(3) 0.086(4) 0.046(3) 0.035(3) 0.014(2) 0.024(2)
C1' 0.069(3) 0.062(4) 0.061(3) -0.039(3) -0.036(3) 0.038(3)
C2 0.036(3) 0.032(2) 0.063(3) 0.020(2) -0.014(2) -0.0076(19)
C3 0.028(3) 0.034(2) 0.077(4) 0.014(2) -0.004(3) -0.0080(19)
C4 0.031(2) 0.026(2) 0.040(2) 0.0058(17) -0.0011(19) 0.0003(17)
C5 0.033(2) 0.039(2) 0.0255(19) 0.0030(16) 0.0051(18) 0.0063(18)
C6 0.033(2) 0.030(2) 0.032(2) 0.0023(16) 0.0021(18) 0.0005(17)
O1 0.0178(14) 0.0261(13) 0.0252(13) 0.0003(10) 0.0016(12) 0.0021(11)
O2 0.0196(14) 0.0240(14) 0.0326(14) 0.0032(11) 0.0020(12) 0.0009(11)
O3 0.0233(16) 0.0363(16) 0.0300(15) -0.0055(12) 0.0036(13) -0.0021(12)
O4 0.0312(19) 0.071(3) 0.0318(17) 0.0061(16) 0.0023(14) 0.0022(18)

loop_
_atom_type_symbol
_atom_type_description
_atom_type_scat_dispersion_real
_atom_type_scat_dispersion_imag
_atom_type_scat_source
C C 0.0033 0.0016 'International Tables Vol C Tables 4.2.6.8 and 6.1.1.4'
H H 0.0000 0.0000 'International Tables Vol C Tables 4.2.6.8 and 6.1.1.4'
N N 0.0061 0.0033 'International Tables Vol C Tables 4.2.6.8 and 6.1.1.4'
Cl Cl 0.1484 0.1585 'International Tables Vol C Tables 4.2.6.8 and 6.1.1.4'
Cd Cd -0.8075 1.2024 'International Tables Vol C Tables 4.2.6.8 and 6.1.1.4'
O O 0.0106 0.0060 'International Tables Vol C Tables 4.2.6.8 and 6.1.1.4'

loop_
_geom_angle_atom_site_label_1
_geom_angle_atom_site_label_2
_geom_angle_atom_site_label_3
_geom_angle
_geom_angle_site_symmetry_1
_geom_angle_site_symmetry_3
_geom_angle_publ_flag
O1 Cd1 O1 0.00(17) 1 . ?
O1 Cd1 Cl4 175.45(6) 1 1 ?
O1 Cd1 Cl4 175.45(6) . 1 ?
O1 Cd1 Cl4 175.45(6) 1 . ?
O1 Cd1 Cl4 175.45(6) . . ?
O1 Cd1 Cl3 90.02(7) 1 . ?
O1 Cd1 Cl3 90.02(7) . . ?
Cl4 Cd1 Cl3 92.07(3) 1 . ?
Cl4 Cd1 Cl3 92.07(3) . . ?
O1 Cd1 Cl1 90.29(6) 1 . ?
O1 Cd1 Cl1 90.29(6) . . ?
Cl4 Cd1 Cl1 93.58(3) 1 . ?
Cl4 Cd1 Cl1 93.58(3) . . ?
Cl3 Cd1 Cl1 94.40(3) . . ?
O1 Cd1 Cl5 80.34(6) 1 . ?
O1 Cd1 Cl5 80.34(6) . . ?
Cl4 Cd1 Cl5 95.76(3) 1 . ?
Cl4 Cd1 Cl5 95.76(3) . . ?
Cl3 Cd1 Cl5 86.22(3) . . ?
Cl1 Cd1 Cl5 170.61(3) . . ?
O1 Cd1 Cl2 84.89(7) 1 . ?
O1 Cd1 Cl2 84.89(7) . . ?
Cl4 Cd1 Cl2 92.93(3) 1 . ?
Cl4 Cd1 Cl2 92.93(3) . . ?
Cl3 Cd1 Cl2 174.81(3) . . ?
Cl1 Cd1 Cl2 86.67(3) . . ?
Cl5 Cd1 Cl2 91.90(3) . . ?
O2 Cd2 Cl3 90.07(7) . 1_455 ?
O2 Cd2 Cl1 88.74(7) . . ?
Cl3 Cd2 Cl1 93.43(3) 1_455 . ?
O2 Cd2 Cl6 177.80(7) . . ?
Cl3 Cd2 Cl6 88.37(3) 1_455 . ?
Cl1 Cd2 Cl6 89.79(3) . . ?
O2 Cd2 Cl2 80.84(7) . . ?
Cl3 Cd2 Cl2 170.87(3) 1_455 . ?
Cl1 Cd2 Cl2 87.33(3) . . ?
Cl6 Cd2 Cl2 100.73(3) . . ?
O2 Cd2 Cl5 86.64(7) . 1_455 ?
Cl3 Cd2 Cl5 86.63(3) 1_455 1_455 ?
Cl1 Cd2 Cl5 175.38(3) . 1_455 ?
Cl6 Cd2 Cl5 94.83(3) . 1_455 ?
Cl2 Cd2 Cl5 91.88(3) . 1_455 ?
Cd2 Cl1 Cd1 92.67(3) . . ?
Cd2 Cl2 Cd1 91.83(3) . . ?
Cd2 Cl3 Cd1 93.75(3) 1_655 . ?
Cd2 Cl5 Cd1 91.98(3) 1_655 . ?
C2 N1 H1C 126.9 . . ?
C3 N1' H1C' 126.0 . . ?
C3 N2 C2 109.8(4) . . ?
C3 N2 H2A 125.1 . . ?
C2 N2 H2A 125.1 . . ?
C6 N3 C5 109.2(3) . . ?
C6 N3 H3A 125.4 . . ?
C5 N3 H3A 125.4 . . ?
C6 N4 C4 109.7(4) . . ?
C6 N4 H4A 125.2 . . ?
C4 N4 H4A 125.2 . . ?
N1 C2 N2 106.8(4) . . ?
N1 C2 H2C 126.6 . . ?
N2 C2 H2C 126.6 . . ?
N1' C3 N2 109.2(4) . . ?
N1' C3 H3B 125.4 . . ?
N2 C3 H3B 125.4 . . ?
N4 C4 C5 106.8(4) . . ?
N4 C4 H4B 126.6 . . ?
C5 C4 H4B 126.6 . . ?
C4 C5 N3 106.4(4) . . ?
C4 C5 H5A 126.8 . . ?
N3 C5 H5A 126.8 . . ?
N4 C6 N3 107.9(4) . . ?
N4 C6 H6A 126.1 . . ?
N3 C6 H6A 126.1 . . ?
Cd1 O1 H1 108(3) . . ?
Cd1 O1 H2 111(3) . . ?
H1 O1 H2 102(4) . . ?
Cd2 O2 H3 125(4) . . ?
Cd2 O2 H4 113(4) . . ?
H3 O2 H4 96(5) . . ?
H5 O3 H6 103(5) . . ?
H7 O4 H8 93(5) . . ?

loop_
_geom_bond_atom_site_label_1
_geom_bond_atom_site_label_2
_geom_bond_distance
_geom_bond_site_symmetry_2
_geom_bond_publ_flag
Cd1 O1 2.387(3) 1 ?
Cd1 O1 2.387(3) . ?
Cd1 Cl4 2.5651(10) 1 ?
Cd1 Cl4 2.5651(10) . ?
Cd1 Cl3 2.6018(10) . ?
Cd1 Cl1 2.6159(9) . ?
Cd1 Cl5 2.6400(9) . ?
Cd1 Cl2 2.6475(9) . ?
Cd2 O2 2.413(3) . ?
Cd2 Cl3 2.5917(9) 1_455 ?
Cd2 Cl1 2.6128(10) . ?
Cd2 Cl6 2.6159(10) . ?
Cd2 Cl2 2.6185(9) . ?
Cd2 Cl5 2.6305(10) 1_455 ?
Cl3 Cd2 2.5917(9) 1_655 ?
Cl5 Cd2 2.6305(10) 1_655 ?
N1 C2 1.320(7) . ?
N1 H1C 0.8800 . ?
N1' C3 1.275(7) . ?
N1' H1C' 0.8800 . ?
N2 C3 1.294(6) . ?
N2 C2 1.338(6) . ?
N2 H2A 0.8800 . ?
N3 C6 1.321(5) . ?
N3 C5 1.367(5) . ?
N3 H3A 0.8800 . ?
N4 C6 1.321(5) . ?
N4 C4 1.353(6) . ?
N4 H4A 0.8800 . ?
C2 H2C 0.9500 . ?
C3 H3B 0.9500 . ?
C4 C5 1.358(6) . ?
C4 H4B 0.9500 . ?
C5 H5A 0.9500 . ?
C6 H6A 0.9500 . ?
O1 H1 0.839(18) . ?
O1 H2 0.847(19) . ?
O2 H3 0.84(2) . ?
O2 H4 0.84(2) . ?
O3 H5 0.812(19) . ?
O3 H6 0.826(19) . ?
O4 H7 0.799(19) . ?
O4 H8 0.82(2) . ?

loop_
_geom_hbond_atom_site_label_D
_geom_hbond_atom_site_label_H
_geom_hbond_atom_site_label_A
_geom_hbond_distance_DH
_geom_hbond_distance_HA
_geom_hbond_distance_DA
_geom_hbond_angle_DHA
_geom_hbond_site_symmetry_A
N1 H1C Cl6 0.88 2.67 3.510(5) 159.9 3_666
O1 H2 O4 0.847(19) 1.83(2) 2.678(4) 174(5) 3_666
N2 H2A O2 0.88 2.10 2.892(5) 150.0 1_654
O3 H5 Cl4 0.812(19) 2.40(2) 3.207(3) 170(4) 4_565
N3 H3A O1 0.88 2.01 2.856(4) 162.0 1
O2 H4 Cl4 0.84(2) 2.37(3) 3.149(3) 155(6) 1
N4 H4A Cl4 0.88 2.35 3.189(3) 159.3 3_667
O1 H1 Cl6 0.839(18) 2.31(2) 3.138(3) 169(4) 1_655
O3 H6 Cl6 0.826(19) 2.75(3) 3.505(3) 153(5) 1_655
O4 H8 Cl6 0.82(2) 2.98(7) 3.291(4) 105(5) 1_655
O2 H3 O3 0.84(2) 1.94(2) 2.767(4) 170(6) 4_466

loop_
_geom_torsion_atom_site_label_1
_geom_torsion_atom_site_label_2
_geom_torsion_atom_site_label_3
_geom_torsion_atom_site_label_4
_geom_torsion
_geom_torsion_site_symmetry_1
_geom_torsion_site_symmetry_2
_geom_torsion_site_symmetry_3
_geom_torsion_site_symmetry_4
_geom_torsion_publ_flag
O2 Cd2 Cl1 Cd1 -71.55(7) . . . . ?
Cl3 Cd2 Cl1 Cd1 -161.55(3) 1_455 . . . ?
Cl6 Cd2 Cl1 Cd1 110.10(3) . . . . ?
Cl2 Cd2 Cl1 Cd1 9.34(3) . . . . ?
O1 Cd1 Cl1 Cd2 -94.11(7) 1 . . . ?
O1 Cd1 Cl1 Cd2 -94.11(7) . . . . ?
Cl4 Cd1 Cl1 Cd2 83.49(3) 1 . . . ?
Cl4 Cd1 Cl1 Cd2 83.49(3) . . . . ?
Cl3 Cd1 Cl1 Cd2 175.85(3) . . . . ?
Cl2 Cd1 Cl1 Cd2 -9.24(3) . . . . ?
O2 Cd2 Cl2 Cd1 79.93(7) . . . . ?
Cl1 Cd2 Cl2 Cd1 -9.22(3) . . . . ?
Cl6 Cd2 Cl2 Cd1 -98.50(3) . . . . ?
Cl5 Cd2 Cl2 Cd1 166.22(3) 1_455 . . . ?
O1 Cd1 Cl2 Cd2 99.80(6) 1 . . . ?
O1 Cd1 Cl2 Cd2 99.80(6) . . . . ?
Cl4 Cd1 Cl2 Cd2 -84.21(3) 1 . . . ?
Cl4 Cd1 Cl2 Cd2 -84.21(3) . . . . ?
Cl1 Cd1 Cl2 Cd2 9.22(3) . . . . ?
Cl5 Cd1 Cl2 Cd2 179.92(3) . . . . ?
O1 Cd1 Cl3 Cd2 71.23(6) 1 . . 1_655 ?
O1 Cd1 Cl3 Cd2 71.23(6) . . . 1_655 ?
Cl4 Cd1 Cl3 Cd2 -104.72(3) 1 . . 1_655 ?
Cl4 Cd1 Cl3 Cd2 -104.72(3) . . . 1_655 ?
Cl1 Cd1 Cl3 Cd2 161.52(3) . . . 1_655 ?
Cl5 Cd1 Cl3 Cd2 -9.08(3) . . . 1_655 ?
Cl3 Cd1 Cl4 Cl4 0.00(17) . . . 1 ?
Cl1 Cd1 Cl4 Cl4 0.00(17) . . . 1 ?
Cl5 Cd1 Cl4 Cl4 0.00(17) . . . 1 ?
Cl2 Cd1 Cl4 Cl4 0.00(17) . . . 1 ?
O1 Cd1 Cl5 Cd2 -81.73(7) 1 . . 1_655 ?
O1 Cd1 Cl5 Cd2 -81.73(7) . . . 1_655 ?
Cl4 Cd1 Cl5 Cd2 100.64(3) 1 . . 1_655 ?
Cl4 Cd1 Cl5 Cd2 100.64(3) . . . 1_655 ?
Cl3 Cd1 Cl5 Cd2 8.93(3) . . . 1_655 ?
Cl2 Cd1 Cl5 Cd2 -166.22(3) . . . 1_655 ?
C3 N2 C2 N1 -0.1(5) . . . . ?
C2 N2 C3 N1' 0.8(5) . . . . ?
C6 N4 C4 C5 -0.4(5) . . . . ?
N4 C4 C5 N3 0.1(4) . . . . ?
C6 N3 C5 C4 0.3(4) . . . . ?
C4 N4 C6 N3 0.6(5) . . . . ?
C5 N3 C6 N4 -0.5(4) . . . . ?
Cl3 Cd1 O1 O1 0.0(4) . . . 1 ?
Cl1 Cd1 O1 O1 0.0(4) . . . 1 ?
Cl5 Cd1 O1 O1 0.0(4) . . . 1 ?
Cl2 Cd1 O1 O1 0.0(4) . . . 1 ?
